data_2224395
loop_
_publ_author_name
'Bibi, Uzma'
'Siddiqi, Humaira M.'
'Bolte, Michael'
'Akhter, Zareen'

_publ_section_title
;
 4-Nitrophenyl 2-methylbenzoate
;
_journal_coeditor_code PV2221
_journal_issue 12
_journal_name_full 'Acta Crystallographica Section E'
_journal_page_first o3038
_journal_paper_doi 10.1107/S1600536809046005
_journal_volume 65
_journal_year 2009
_chemical_formula_iupac 'C14 H11 N O4'
_chemical_formula_moiety 'C14 H11 N O4'
_chemical_formula_sum 'C14 H11 N O4'
_chemical_formula_weight 257.24
_chemical_name_systematic
;
4-Nitrophenyl 2-methylbenzoate
;
_space_group_IT_number 19
_symmetry_cell_setting orthorhombic
_symmetry_space_group_name_Hall 'P 2ac 2ab'
_symmetry_space_group_name_H-M 'P 21 21 21'
_atom_sites_solution_hydrogens geom
_atom_sites_solution_primary direct
_atom_sites_solution_secondary difmap
_audit_creation_method SHELXL-97
_cell_angle_alpha 90.00
_cell_angle_beta 90.00
_cell_angle_gamma 90.00
_cell_formula_units_Z 8
_cell_length_a 11.4748(7)
_cell_length_b 14.3608(8)
_cell_length_c 14.5944(9)
_cell_measurement_reflns_used 7991
_cell_measurement_temperature 173(2)
_cell_measurement_theta_max 25.9
_cell_measurement_theta_min 3.4
_cell_volume 2405.0(2)
_computing_cell_refinement 'X-AREA (Stoe & Cie, 2001)'
_computing_data_collection 'X-AREA (Stoe & Cie, 2001)'
_computing_data_reduction 'X-AREA (Stoe & Cie, 2001)'
_computing_molecular_graphics 'XP (Sheldrick, 2008)'
_computing_publication_material 'SHELXL97 (Sheldrick, 2008)'
_computing_structure_refinement 'SHELXL97 (Sheldrick, 2008)'
_computing_structure_solution 'SHELXS97 (Sheldrick, 2008)'
_diffrn_ambient_temperature 173(2)
_diffrn_measured_fraction_theta_full 0.996
_diffrn_measured_fraction_theta_max 0.993
_diffrn_measurement_device_type 'Stoe IPDS II two-circle'
_diffrn_measurement_method \w
_diffrn_radiation_monochromator graphite
_diffrn_radiation_source 'fine-focus sealed tube'
_diffrn_radiation_type MoK\a
_diffrn_radiation_wavelength 0.71073
_diffrn_reflns_av_R_equivalents 0.0315
_diffrn_reflns_av_sigmaI/netI 0.0256
_diffrn_reflns_limit_h_max 11
_diffrn_reflns_limit_h_min -13
_diffrn_reflns_limit_k_max 16
_diffrn_reflns_limit_k_min -17
_diffrn_reflns_limit_l_max 15
_diffrn_reflns_limit_l_min -17
_diffrn_reflns_number 8396
_diffrn_reflns_theta_full 25.00
_diffrn_reflns_theta_max 25.57
_diffrn_reflns_theta_min 3.35
_diffrn_standards_number 0
_exptl_absorpt_coefficient_mu 0.106
_exptl_absorpt_correction_type none
_exptl_crystal_colour colourless
_exptl_crystal_density_diffrn 1.421
_exptl_crystal_density_method 'not measured'
_exptl_crystal_description block
_exptl_crystal_F_000 1072
_exptl_crystal_size_max 0.48
_exptl_crystal_size_mid 0.43
_exptl_crystal_size_min 0.42
_refine_diff_density_max 0.186
_refine_diff_density_min -0.158
_refine_ls_extinction_coef 0.0029(6)
_refine_ls_extinction_expression Fc^*^=kFc[1+0.001xFc^2^\l^3^/sin(2\q)]^-1/4^
_refine_ls_extinction_method 'SHELXL97 (Sheldrick, 2008)'
_refine_ls_goodness_of_fit_ref 1.001
_refine_ls_hydrogen_treatment constr
_refine_ls_matrix_type full
_refine_ls_number_parameters 346
_refine_ls_number_reflns 2536
_refine_ls_number_restraints 0
_refine_ls_restrained_S_all 1.001
_refine_ls_R_factor_all 0.0387
_refine_ls_R_factor_gt 0.0322
_refine_ls_shift/su_max 0.000
_refine_ls_shift/su_mean 0.000
_refine_ls_structure_factor_coef Fsqd
_refine_ls_weighting_details 'calc w=1/[\s^2^(Fo^2^)+(0.0582P)^2^] where P=(Fo^2^+2Fc^2^)/3'
_refine_ls_weighting_scheme calc
_refine_ls_wR_factor_gt 0.0789
_refine_ls_wR_factor_ref 0.0811
_reflns_number_gt 2233
_reflns_number_total 2536
_reflns_threshold_expression I>2\s(I)
_cod_data_source_file pv2221.cif
_cod_data_source_block I
_cod_depositor_comments
;
The following automatic conversions were performed:
'_symmetry_cell_setting' value 'Orthorhombic' changed to 'orthorhombic'
according to '/home/saulius/struct/CIF-dictionaries/cif_core.dic'
dictionary named 'cif_core.dic' version 2.4.1 from 2010-06-29.

Automatic conversion script
Id: cif_fix_enum 1527 2010-12-29 10:47:43Z saulius 

The following automatic conversions were performed:

'_symmetry_cell_setting' value 'Orthorhombic' changed to
'orthorhombic' according to
/home/saulius/struct/CIF-dictionaries/cif_core.dic dictionary named
'cif_core.dic' version 2.4.1 from 2010-06-29.

Automatic conversion script
Id: cif_fix_values 1715 2011-07-08 13:25:40Z adriana 
;
_cod_database_code 2224395
_cod_database_fobs_code 2224395

loop_
_symmetry_equiv_pos_as_xyz
'x, y, z'
'-x+1/2, -y, z+1/2'
'-x, y+1/2, -z+1/2'
'x+1/2, -y+1/2, -z'

loop_
_atom_site_type_symbol
_atom_site_label
_atom_site_fract_x
_atom_site_fract_y
_atom_site_fract_z
_atom_site_U_iso_or_equiv
_atom_site_adp_type
_atom_site_calc_flag
_atom_site_refinement_flags
_atom_site_occupancy
_atom_site_disorder_assembly
_atom_site_disorder_group
O O1 0.16002(13) 0.61145(10) 0.13451(12) 0.0313(4) Uani d . 1 . .
O O2 -0.01252(14) 0.62719(11) 0.06228(12) 0.0350(4) Uani d . 1 . .
O O3 0.20623(17) 0.17957(12) 0.15433(18) 0.0603(6) Uani d . 1 . .
O O4 0.04224(17) 0.19478(12) 0.22316(14) 0.0484(5) Uani d . 1 . .
N N1 0.12619(18) 0.22748(13) 0.18336(14) 0.0330(5) Uani d . 1 . .
C C1 0.07279(19) 0.66283(14) 0.09413(15) 0.0252(4) Uani d . 1 . .
C C2 0.14470(18) 0.51564(14) 0.14478(14) 0.0257(5) Uani d . 1 . .
C C3 0.0478(2) 0.47887(15) 0.18780(15) 0.0279(5) Uani d . 1 . .
H H3 -0.0134 0.5184 0.2081 0.033 Uiso calc R 1 . .
C C4 0.04139(19) 0.38314(15) 0.20091(15) 0.0269(5) Uani d . 1 . .
H H4 -0.0242 0.3559 0.2303 0.032 Uiso calc R 1 . .
C C5 0.13290(19) 0.32834(15) 0.17014(15) 0.0262(5) Uani d . 1 . .
C C6 0.23122(19) 0.36492(15) 0.12783(15) 0.0276(5) Uani d . 1 . .
H H6 0.2929 0.3257 0.1080 0.033 Uiso calc R 1 . .
C C7 0.23633(19) 0.46020(15) 0.11547(15) 0.0276(5) Uani d . 1 . .
H H7 0.3024 0.4876 0.0870 0.033 Uiso calc R 1 . .
C C11 0.10142(19) 0.76401(15) 0.09643(15) 0.0257(4) Uani d . 1 . .
C C12 0.0246(2) 0.82974(15) 0.05781(15) 0.0289(5) Uani d . 1 . .
C C13 0.0559(2) 0.92345(16) 0.06402(16) 0.0356(5) Uani d . 1 . .
H H13 0.0054 0.9692 0.0389 0.043 Uiso calc R 1 . .
C C14 0.1581(3) 0.95161(16) 0.10555(17) 0.0398(6) Uani d . 1 . .
H H14 0.1767 1.0160 0.1088 0.048 Uiso calc R 1 . .
C C15 0.2334(2) 0.88691(17) 0.14233(17) 0.0389(6) Uani d . 1 . .
H H15 0.3043 0.9062 0.1701 0.047 Uiso calc R 1 . .
C C16 0.2045(2) 0.79333(16) 0.13842(16) 0.0319(5) Uani d . 1 . .
H H16 0.2554 0.7485 0.1646 0.038 Uiso calc R 1 . .
C C17 -0.0882(2) 0.80479(18) 0.01122(19) 0.0397(6) Uani d . 1 . .
H H17A -0.1438 0.7815 0.0568 0.059 Uiso calc R 1 . .
H H17B -0.0738 0.7564 -0.0348 0.059 Uiso calc R 1 . .
H H17C -0.1205 0.8602 -0.0187 0.059 Uiso calc R 1 . .
O O1A 0.17914(14) 0.15192(10) 0.86948(12) 0.0341(4) Uani d . 1 . .
O O2A 0.02001(17) 0.18630(13) 0.95339(14) 0.0502(5) Uani d . 1 . .
O O3A -0.00192(18) -0.24935(12) 0.77876(14) 0.0505(5) Uani d . 1 . .
O O4A 0.16863(19) -0.28107(13) 0.83276(17) 0.0582(6) Uani d . 1 . .
N N1A 0.09144(18) -0.22567(13) 0.81235(14) 0.0338(5) Uani d . 1 . .
C C1A 0.1056(2) 0.21228(16) 0.91421(16) 0.0323(5) Uani d . 1 . .
C C2A 0.15008(19) 0.05831(15) 0.86021(15) 0.0275(5) Uani d . 1 . .
C C3A 0.0438(2) 0.03078(15) 0.82310(16) 0.0290(5) Uani d . 1 . .
H H3A -0.0143 0.0755 0.8086 0.035 Uiso calc R 1 . .
C C4A 0.0245(2) -0.06321(15) 0.80779(14) 0.0290(5) Uani d . 1 . .
H H4A -0.0475 -0.0842 0.7831 0.035 Uiso calc R 1 . .
C C5A 0.1119(2) -0.12599(15) 0.82913(15) 0.0273(5) Uani d . 1 . .
C C6A 0.2179(2) -0.09892(16) 0.86513(16) 0.0309(5) Uani d . 1 . .
H H6A 0.2764 -0.1436 0.8788 0.037 Uiso calc R 1 . .
C C7A 0.23671(19) -0.00483(17) 0.88083(16) 0.0301(5) Uani d . 1 . .
H H7A 0.3087 0.0159 0.9056 0.036 Uiso calc R 1 . .
C C11A 0.1498(2) 0.30931(16) 0.90502(15) 0.0314(5) Uani d . 1 . .
C C12A 0.0759(2) 0.38603(17) 0.91703(16) 0.0358(5) Uani d . 1 . .
C C13A 0.1220(2) 0.47552(17) 0.90166(17) 0.0393(6) Uani d . 1 . .
H H13A 0.0727 0.5283 0.9076 0.047 Uiso calc R 1 . .
C C14A 0.2374(3) 0.48793(17) 0.87809(18) 0.0417(6) Uani d . 1 . .
H H14A 0.2664 0.5490 0.8680 0.050 Uiso calc R 1 . .
C C15A 0.3114(2) 0.41263(18) 0.86902(18) 0.0418(6) Uani d . 1 . .
H H15A 0.3913 0.4218 0.8545 0.050 Uiso calc R 1 . .
C C16A 0.2678(2) 0.32367(16) 0.88133(16) 0.0362(5) Uani d . 1 . .
H H16A 0.3179 0.2716 0.8738 0.043 Uiso calc R 1 . .
C C17A -0.0493(2) 0.3775(2) 0.9429(2) 0.0478(7) Uani d . 1 . .
H H17D -0.0891 0.3366 0.8992 0.072 Uiso calc R 1 . .
H H17E -0.0858 0.4392 0.9418 0.072 Uiso calc R 1 . .
H H17F -0.0555 0.3512 1.0046 0.072 Uiso calc R 1 . .

loop_
_atom_site_aniso_label
_atom_site_aniso_U_11
_atom_site_aniso_U_22
_atom_site_aniso_U_33
_atom_site_aniso_U_12
_atom_site_aniso_U_13
_atom_site_aniso_U_23
O1 0.0282(8) 0.0198(7) 0.0458(9) -0.0024(6) -0.0051(7) 0.0052(7)
O2 0.0326(9) 0.0235(7) 0.0490(10) -0.0024(7) -0.0090(7) -0.0003(7)
O3 0.0469(11) 0.0246(9) 0.1094(18) 0.0035(9) 0.0207(12) -0.0050(10)
O4 0.0533(12) 0.0290(9) 0.0628(12) -0.0075(9) 0.0194(10) 0.0070(8)
N1 0.0342(11) 0.0216(9) 0.0431(11) -0.0006(9) 0.0008(9) -0.0007(8)
C1 0.0267(11) 0.0211(10) 0.0277(10) 0.0031(9) 0.0032(9) 0.0001(9)
C2 0.0270(11) 0.0202(10) 0.0299(11) -0.0019(9) -0.0037(9) 0.0019(8)
C3 0.0263(11) 0.0256(11) 0.0318(12) 0.0024(9) 0.0033(9) -0.0006(8)
C4 0.0267(11) 0.0235(10) 0.0305(11) -0.0003(9) 0.0020(9) 0.0016(8)
C5 0.0285(11) 0.0213(10) 0.0289(10) -0.0010(9) -0.0008(9) 0.0006(8)
C6 0.0240(10) 0.0279(11) 0.0310(11) 0.0027(9) 0.0012(9) -0.0005(9)
C7 0.0229(10) 0.0285(11) 0.0313(11) -0.0021(9) 0.0014(9) 0.0042(9)
C11 0.0305(11) 0.0210(10) 0.0256(10) -0.0011(9) 0.0058(9) -0.0006(8)
C12 0.0322(12) 0.0264(11) 0.0280(11) 0.0026(9) 0.0084(9) 0.0028(8)
C13 0.0474(14) 0.0240(11) 0.0353(13) 0.0028(11) 0.0123(11) 0.0033(9)
C14 0.0614(17) 0.0225(11) 0.0356(12) -0.0074(11) 0.0124(12) -0.0028(10)
C15 0.0490(15) 0.0339(13) 0.0339(12) -0.0134(12) 0.0030(11) -0.0048(10)
C16 0.0349(12) 0.0284(11) 0.0326(12) -0.0034(10) 0.0008(10) -0.0029(9)
C17 0.0353(13) 0.0329(13) 0.0508(15) 0.0036(11) -0.0013(11) 0.0137(11)
O1A 0.0339(8) 0.0227(8) 0.0458(9) -0.0038(7) 0.0081(8) -0.0041(7)
O2A 0.0481(11) 0.0414(10) 0.0612(12) -0.0108(9) 0.0244(10) -0.0146(9)
O3A 0.0573(12) 0.0319(9) 0.0624(13) -0.0084(9) -0.0172(10) -0.0089(8)
O4A 0.0563(12) 0.0258(9) 0.0926(16) 0.0109(9) -0.0109(11) -0.0031(10)
N1A 0.0404(11) 0.0262(10) 0.0349(11) -0.0008(9) -0.0004(9) -0.0034(8)
C1A 0.0328(12) 0.0315(12) 0.0326(12) 0.0001(10) 0.0041(10) -0.0022(10)
C2A 0.0303(11) 0.0239(10) 0.0283(10) -0.0027(9) 0.0064(10) 0.0003(9)
C3A 0.0275(11) 0.0262(10) 0.0332(11) 0.0046(9) 0.0006(10) 0.0028(9)
C4A 0.0290(11) 0.0294(11) 0.0285(11) -0.0016(10) -0.0027(9) 0.0014(9)
C5A 0.0318(11) 0.0234(10) 0.0267(10) -0.0005(9) 0.0010(9) -0.0014(8)
C6A 0.0290(11) 0.0276(11) 0.0361(12) 0.0047(9) -0.0004(10) 0.0001(10)
C7A 0.0242(10) 0.0320(11) 0.0343(12) -0.0011(9) -0.0011(9) -0.0017(9)
C11A 0.0400(13) 0.0285(11) 0.0257(10) -0.0009(10) -0.0022(10) -0.0048(9)
C12A 0.0410(13) 0.0358(13) 0.0307(12) 0.0030(11) -0.0060(10) -0.0087(10)
C13A 0.0528(15) 0.0317(12) 0.0334(12) 0.0020(11) -0.0113(12) -0.0079(10)
C14A 0.0594(16) 0.0283(13) 0.0374(13) -0.0031(12) -0.0043(12) -0.0024(10)
C15A 0.0449(14) 0.0360(13) 0.0446(14) -0.0087(12) 0.0046(12) -0.0023(11)
C16A 0.0451(14) 0.0268(12) 0.0366(13) -0.0042(11) 0.0013(11) -0.0005(9)
C17A 0.0438(15) 0.0465(15) 0.0532(16) 0.0061(13) -0.0041(13) -0.0124(12)

loop_
_atom_type_symbol
_atom_type_description
_atom_type_scat_dispersion_real
_atom_type_scat_dispersion_imag
_atom_type_scat_source
C C 0.0033 0.0016 'International Tables Vol C Tables 4.2.6.8 and 6.1.1.4'
H H 0.0000 0.0000 'International Tables Vol C Tables 4.2.6.8 and 6.1.1.4'
N N 0.0061 0.0033 'International Tables Vol C Tables 4.2.6.8 and 6.1.1.4'
O O 0.0106 0.0060 'International Tables Vol C Tables 4.2.6.8 and 6.1.1.4'

loop_
_geom_angle_atom_site_label_1
_geom_angle_atom_site_label_2
_geom_angle_atom_site_label_3
_geom_angle_site_symmetry_1
_geom_angle_site_symmetry_3
_geom_angle
_geom_angle_publ_flag
C1 O1 C2 . . 118.90(16) ?
O4 N1 O3 . . 122.80(19) ?
O4 N1 C5 . . 119.06(19) ?
O3 N1 C5 . . 118.1(2) ?
O2 C1 O1 . . 122.09(18) ?
O2 C1 C11 . . 127.2(2) ?
O1 C1 C11 . . 110.67(18) ?
C3 C2 C7 . . 122.06(19) ?
C3 C2 O1 . . 121.81(19) ?
C7 C2 O1 . . 115.96(19) ?
C2 C3 C4 . . 118.9(2) ?
C2 C3 H3 . . 120.5 ?
C4 C3 H3 . . 120.5 ?
C5 C4 C3 . . 118.5(2) ?
C5 C4 H4 . . 120.8 ?
C3 C4 H4 . . 120.8 ?
C4 C5 C6 . . 123.0(2) ?
C4 C5 N1 . . 118.6(2) ?
C6 C5 N1 . . 118.4(2) ?
C7 C6 C5 . . 117.8(2) ?
C7 C6 H6 . . 121.1 ?
C5 C6 H6 . . 121.1 ?
C6 C7 C2 . . 119.8(2) ?
C6 C7 H7 . . 120.1 ?
C2 C7 H7 . . 120.1 ?
C16 C11 C12 . . 120.2(2) ?
C16 C11 C1 . . 119.4(2) ?
C12 C11 C1 . . 120.4(2) ?
C13 C12 C11 . . 117.3(2) ?
C13 C12 C17 . . 118.7(2) ?
C11 C12 C17 . . 124.0(2) ?
C14 C13 C12 . . 122.0(2) ?
C14 C13 H13 . . 119.0 ?
C12 C13 H13 . . 119.0 ?
C15 C14 C13 . . 120.4(2) ?
C15 C14 H14 . . 119.8 ?
C13 C14 H14 . . 119.8 ?
C14 C15 C16 . . 119.2(2) ?
C14 C15 H15 . . 120.4 ?
C16 C15 H15 . . 120.4 ?
C15 C16 C11 . . 120.9(2) ?
C15 C16 H16 . . 119.6 ?
C11 C16 H16 . . 119.6 ?
C12 C17 H17A . . 109.5 ?
C12 C17 H17B . . 109.5 ?
H17A C17 H17B . . 109.5 ?
C12 C17 H17C . . 109.5 ?
H17A C17 H17C . . 109.5 ?
H17B C17 H17C . . 109.5 ?
C1A O1A C2A . . 120.55(18) ?
O3A N1A O4A . . 123.2(2) ?
O3A N1A C5A . . 118.4(2) ?
O4A N1A C5A . . 118.4(2) ?
O2A C1A O1A . . 122.3(2) ?
O2A C1A C11A . . 127.9(2) ?
O1A C1A C11A . . 109.76(19) ?
C7A C2A C3A . . 122.0(2) ?
C7A C2A O1A . . 116.19(19) ?
C3A C2A O1A . . 121.5(2) ?
C4A C3A C2A . . 118.7(2) ?
C4A C3A H3A . . 120.7 ?
C2A C3A H3A . . 120.7 ?
C5A C4A C3A . . 118.8(2) ?
C5A C4A H4A . . 120.6 ?
C3A C4A H4A . . 120.6 ?
C6A C5A C4A . . 122.7(2) ?
C6A C5A N1A . . 118.5(2) ?
C4A C5A N1A . . 118.7(2) ?
C5A C6A C7A . . 118.3(2) ?
C5A C6A H6A . . 120.8 ?
C7A C6A H6A . . 120.8 ?
C2A C7A C6A . . 119.5(2) ?
C2A C7A H7A . . 120.3 ?
C6A C7A H7A . . 120.3 ?
C12A C11A C16A . . 119.7(2) ?
C12A C11A C1A . . 121.2(2) ?
C16A C11A C1A . . 119.0(2) ?
C11A C12A C13A . . 118.1(2) ?
C11A C12A C17A . . 123.4(2) ?
C13A C12A C17A . . 118.5(2) ?
C14A C13A C12A . . 121.2(2) ?
C14A C13A H13A . . 119.4 ?
C12A C13A H13A . . 119.4 ?
C13A C14A C15A . . 120.8(2) ?
C13A C14A H14A . . 119.6 ?
C15A C14A H14A . . 119.6 ?
C14A C15A C16A . . 119.2(2) ?
C14A C15A H15A . . 120.4 ?
C16A C15A H15A . . 120.4 ?
C15A C16A C11A . . 120.9(2) ?
C15A C16A H16A . . 119.6 ?
C11A C16A H16A . . 119.6 ?
C12A C17A H17D . . 109.5 ?
C12A C17A H17E . . 109.5 ?
H17D C17A H17E . . 109.5 ?
C12A C17A H17F . . 109.5 ?
H17D C17A H17F . . 109.5 ?
H17E C17A H17F . . 109.5 ?

loop_
_geom_bond_atom_site_label_1
_geom_bond_atom_site_label_2
_geom_bond_site_symmetry_2
_geom_bond_distance
_geom_bond_publ_flag
O1 C1 . 1.376(3) ?
O1 C2 . 1.395(2) ?
O2 C1 . 1.199(3) ?
O3 N1 . 1.223(3) ?
O4 N1 . 1.219(3) ?
N1 C5 . 1.463(3) ?
C1 C11 . 1.490(3) ?
C2 C3 . 1.382(3) ?
C2 C7 . 1.387(3) ?
C3 C4 . 1.390(3) ?
C3 H3 . 0.9500 ?
C4 C5 . 1.387(3) ?
C4 H4 . 0.9500 ?
C5 C6 . 1.389(3) ?
C6 C7 . 1.381(3) ?
C6 H6 . 0.9500 ?
C7 H7 . 0.9500 ?
C11 C16 . 1.397(3) ?
C11 C12 . 1.409(3) ?
C12 C13 . 1.396(3) ?
C12 C17 . 1.505(3) ?
C13 C14 . 1.381(4) ?
C13 H13 . 0.9500 ?
C14 C15 . 1.377(4) ?
C14 H14 . 0.9500 ?
C15 C16 . 1.385(3) ?
C15 H15 . 0.9500 ?
C16 H16 . 0.9500 ?
C17 H17A . 0.9800 ?
C17 H17B . 0.9800 ?
C17 H17C . 0.9800 ?
O1A C1A . 1.375(3) ?
O1A C2A . 1.392(3) ?
O2A C1A . 1.196(3) ?
O3A N1A . 1.226(3) ?
O4A N1A . 1.227(3) ?
N1A C5A . 1.471(3) ?
C1A C11A . 1.489(3) ?
C2A C7A . 1.379(3) ?
C2A C3A . 1.392(3) ?
C3A C4A . 1.386(3) ?
C3A H3A . 0.9500 ?
C4A C5A . 1.384(3) ?
C4A H4A . 0.9500 ?
C5A C6A . 1.381(3) ?
C6A C7A . 1.387(3) ?
C6A H6A . 0.9500 ?
C7A H7A . 0.9500 ?
C11A C12A . 1.401(3) ?
C11A C16A . 1.412(4) ?
C12A C13A . 1.408(4) ?
C12A C17A . 1.491(4) ?
C13A C14A . 1.380(4) ?
C13A H13A . 0.9500 ?
C14A C15A . 1.381(4) ?
C14A H14A . 0.9500 ?
C15A C16A . 1.384(4) ?
C15A H15A . 0.9500 ?
C16A H16A . 0.9500 ?
C17A H17D . 0.9800 ?
C17A H17E . 0.9800 ?
C17A H17F . 0.9800 ?

loop_
_geom_torsion_atom_site_label_1
_geom_torsion_atom_site_label_2
_geom_torsion_atom_site_label_3
_geom_torsion_atom_site_label_4
_geom_torsion_site_symmetry_1
_geom_torsion_site_symmetry_2
_geom_torsion_site_symmetry_3
_geom_torsion_site_symmetry_4
_geom_torsion
_geom_torsion_publ_flag
C2 O1 C1 O2 . . . . -4.9(3) ?
C2 O1 C1 C11 . . . . 175.37(18) ?
C1 O1 C2 C3 . . . . -53.7(3) ?
C1 O1 C2 C7 . . . . 130.9(2) ?
C7 C2 C3 C4 . . . . -0.9(3) ?
O1 C2 C3 C4 . . . . -176.0(2) ?
C2 C3 C4 C5 . . . . 0.0(3) ?
C3 C4 C5 C6 . . . . 0.8(3) ?
C3 C4 C5 N1 . . . . -179.7(2) ?
O4 N1 C5 C4 . . . . -2.0(3) ?
O3 N1 C5 C4 . . . . 178.5(2) ?
O4 N1 C5 C6 . . . . 177.5(2) ?
O3 N1 C5 C6 . . . . -1.9(3) ?
C4 C5 C6 C7 . . . . -0.7(3) ?
N1 C5 C6 C7 . . . . 179.8(2) ?
C5 C6 C7 C2 . . . . -0.2(3) ?
C3 C2 C7 C6 . . . . 1.0(3) ?
O1 C2 C7 C6 . . . . 176.4(2) ?
O2 C1 C11 C16 . . . . 178.7(2) ?
O1 C1 C11 C16 . . . . -1.6(3) ?
O2 C1 C11 C12 . . . . -0.4(4) ?
O1 C1 C11 C12 . . . . 179.30(19) ?
C16 C11 C12 C13 . . . . -0.3(3) ?
C1 C11 C12 C13 . . . . 178.79(19) ?
C16 C11 C12 C17 . . . . 180.0(2) ?
C1 C11 C12 C17 . . . . -0.9(3) ?
C11 C12 C13 C14 . . . . 0.4(3) ?
C17 C12 C13 C14 . . . . -179.8(2) ?
C12 C13 C14 C15 . . . . 0.2(4) ?
C13 C14 C15 C16 . . . . -1.0(4) ?
C14 C15 C16 C11 . . . . 1.1(4) ?
C12 C11 C16 C15 . . . . -0.4(3) ?
C1 C11 C16 C15 . . . . -179.6(2) ?
C2A O1A C1A O2A . . . . 6.6(4) ?
C2A O1A C1A C11A . . . . -173.3(2) ?
C1A O1A C2A C7A . . . . -133.2(2) ?
C1A O1A C2A C3A . . . . 53.3(3) ?
C7A C2A C3A C4A . . . . 0.9(3) ?
O1A C2A C3A C4A . . . . 174.1(2) ?
C2A C3A C4A C5A . . . . -0.6(3) ?
C3A C4A C5A C6A . . . . 0.0(3) ?
C3A C4A C5A N1A . . . . -179.7(2) ?
O3A N1A C5A C6A . . . . -178.6(2) ?
O4A N1A C5A C6A . . . . 1.4(3) ?
O3A N1A C5A C4A . . . . 1.0(3) ?
O4A N1A C5A C4A . . . . -178.9(2) ?
C4A C5A C6A C7A . . . . 0.3(3) ?
N1A C5A C6A C7A . . . . 180.0(2) ?
C3A C2A C7A C6A . . . . -0.6(4) ?
O1A C2A C7A C6A . . . . -174.1(2) ?
C5A C6A C7A C2A . . . . -0.1(4) ?
O2A C1A C11A C12A . . . . -20.9(4) ?
O1A C1A C11A C12A . . . . 159.0(2) ?
O2A C1A C11A C16A . . . . 160.8(3) ?
O1A C1A C11A C16A . . . . -19.3(3) ?
C16A C11A C12A C13A . . . . 2.2(3) ?
C1A C11A C12A C13A . . . . -176.1(2) ?
C16A C11A C12A C17A . . . . -179.4(2) ?
C1A C11A C12A C17A . . . . 2.3(4) ?
C11A C12A C13A C14A . . . . -1.9(4) ?
C17A C12A C13A C14A . . . . 179.6(2) ?
C12A C13A C14A C15A . . . . -0.1(4) ?
C13A C14A C15A C16A . . . . 1.8(4) ?
C14A C15A C16A C11A . . . . -1.5(4) ?
C12A C11A C16A C15A . . . . -0.5(4) ?
C1A C11A C16A C15A . . . . 177.8(2) ?
